data_1567768
loop_
_publ_author_name
'Sharma, Mahendra K.'
'Chabbra, Sonia'
'W\"olper, Christoph'
'Weinert, Hanns Micha'
'Reijerse, Edward'
'Schnegg, Alexander'
'Schulz, Stephan'

_publ_section_title
;
 Modulating the Frontier Orbitals of L(X)Ga-Substituted Diphosphenes
 [L(X)GaP]2 (X = Cl, Br) and their Facile Oxidation to Radical Cations
;
_journal_name_full 'Chemical Science'
_journal_paper_doi 10.1039/D2SC04207J
_journal_year 2022
_chemical_formula_sum 'C96 H102 B Cl2 F20 Ga2 N6 P2'
_chemical_formula_weight 2002.92
_space_group_crystal_system triclinic
_space_group_IT_number 2
_space_group_name_Hall '-P 1'
_space_group_name_H-M_alt 'P -1'
_atom_sites_solution_hydrogens geom
_atom_sites_solution_primary direct
_atom_sites_solution_secondary difmap
_audit_creation_method SHELXL-2017/1
_audit_update_record
;
2022-07-06 deposited with the CCDC.	2022-10-12 downloaded from the CCDC.
;
_cell_angle_alpha 77.844(3)
_cell_angle_beta 77.731(3)
_cell_angle_gamma 86.897(3)
_cell_formula_units_Z 2
_cell_length_a 12.6151(10)
_cell_length_b 16.6393(13)
_cell_length_c 23.1348(18)
_cell_measurement_reflns_used 9646
_cell_measurement_temperature 100(2)
_cell_measurement_theta_max 79.99
_cell_measurement_theta_min 3.03
_cell_volume 4638.6(6)
_computing_cell_refinement 'Bruker APEX3(v2017.3-0)'
_computing_data_collection 'Bruker APEX3(v2017.3-0)'
_computing_data_reduction 'Bruker APEX3(v2017.3-0)'
_computing_molecular_graphics 'ORTEP/PLATON (Spek)'
_computing_publication_material 'BRUKER AXS SHELXTL (c) 2008 / Vers. 2008/4'
_computing_structure_refinement 'SHELXL-2017/1 (Sheldrick, 2017)'
_computing_structure_solution 'Bruker APEX3(v2017.3-0)'
_diffrn_ambient_temperature 100(2)
_diffrn_detector_area_resol_mean 7.3910
_diffrn_measured_fraction_theta_full 1.000
_diffrn_measured_fraction_theta_max 0.989
_diffrn_measurement_device_type 'Bruker D8 Venture (Photon II detector)'
_diffrn_measurement_method 'Data collection strategy APEX 3/Queen'
_diffrn_radiation_monochromator 'multilayer mirror'
_diffrn_radiation_type CuK\a
_diffrn_radiation_wavelength 1.54178
_diffrn_reflns_av_R_equivalents 0.0434
_diffrn_reflns_av_unetI/netI 0.0146
_diffrn_reflns_Laue_measured_fraction_full 1.000
_diffrn_reflns_Laue_measured_fraction_max 0.989
_diffrn_reflns_limit_h_max 16
_diffrn_reflns_limit_h_min -16
_diffrn_reflns_limit_k_max 21
_diffrn_reflns_limit_k_min -21
_diffrn_reflns_limit_l_max 29
_diffrn_reflns_limit_l_min -29
_diffrn_reflns_number 283933
_diffrn_reflns_point_group_measured_fraction_full 1.000
_diffrn_reflns_point_group_measured_fraction_max 0.989
_diffrn_reflns_theta_full 67.679
_diffrn_reflns_theta_max 80.659
_diffrn_reflns_theta_min 1.996
_diffrn_source 'micro-focus sealed tube'
_diffrn_source_type 'INCOATEC I\mS 3.0'
_exptl_absorpt_coefficient_mu 2.344
_exptl_absorpt_correction_T_max 0.75
_exptl_absorpt_correction_T_min 0.59
_exptl_absorpt_correction_type multi-scan
_exptl_absorpt_process_details
; 
 SADABS
 R.H. Blessing, Acta Cryst. (1995) A51 33-38 
;
_exptl_crystal_colour orange
_exptl_crystal_density_diffrn 1.434
_exptl_crystal_description tablet
_exptl_crystal_F_000 2062
_exptl_crystal_size_max 0.326
_exptl_crystal_size_mid 0.149
_exptl_crystal_size_min 0.080
_refine_diff_density_max 0.580
_refine_diff_density_min -0.506
_refine_diff_density_rms 0.048
_refine_ls_extinction_method none
_refine_ls_goodness_of_fit_ref 1.171
_refine_ls_hydrogen_treatment constr
_refine_ls_matrix_type full
_refine_ls_number_parameters 1392
_refine_ls_number_reflns 20142
_refine_ls_number_restraints 266
_refine_ls_restrained_S_all 1.165
_refine_ls_R_factor_all 0.0407
_refine_ls_R_factor_gt 0.0382
_refine_ls_shift/su_max 0.001
_refine_ls_shift/su_mean 0.000
_refine_ls_structure_factor_coef Fsqd
_refine_ls_weighting_details 'w=1/[\s^2^(Fo^2^)+(0.0183P)^2^+4.4979P] where P=(Fo^2^+2Fc^2^)/3'
_refine_ls_weighting_scheme calc
_refine_ls_wR_factor_gt 0.0850
_refine_ls_wR_factor_ref 0.0862
_reflns_Friedel_coverage 0.000
_reflns_number_gt 18999
_reflns_number_total 20142
_reflns_threshold_expression 'I > 2\s(I)'
_cod_data_source_file d2sc04207j2.cif
_cod_data_source_block mks_057m
_cod_depositor_comments
;
The following automatic conversions were performed:

data item '_atom_sites_solution_secondary' value 'diffmap' was
changed to 'difmap'.

Automatic conversion script
Id: cif_fix_values 7556 2019-12-06 15:28:31Z antanas 
;
_cod_database_code 1567768
_shelx_shelxl_version_number 2017/1
_shelx_space_group_comment
;
The symmetry employed for this shelxl refinement is uniquely defined
by the following loop, which should always be used as a source of
symmetry information in preference to the above space-group names.
They are only intended as comments.
;
_shelx_estimated_absorpt_t_min 0.515
_shelx_estimated_absorpt_t_max 0.835

loop_
_space_group_symop_operation_xyz
'x, y, z'
'-x, -y, -z'

loop_
_atom_site_label
_atom_site_type_symbol
_atom_site_fract_x
_atom_site_fract_y
_atom_site_fract_z
_atom_site_U_iso_or_equiv
_atom_site_adp_type
_atom_site_occupancy
_atom_site_site_symmetry_order
_atom_site_calc_flag
_atom_site_refinement_flags_posn
_atom_site_refinement_flags_adp
_atom_site_refinement_flags_occupancy
_atom_site_disorder_assembly
_atom_site_disorder_group
Ga1 Ga 0.20991(9) 0.30882(6) 0.89196(5) 0.01828(14) Uani 0.7342(12) 1 d . . P A 1
Ga2 Ga 0.31913(7) 0.32498(4) 0.64161(4) 0.01736(13) Uani 0.7342(12) 1 d . . P A 1
Cl1 Cl 0.05884(6) 0.38076(5) 0.90868(4) 0.02472(15) Uani 0.7342(12) 1 d . . P A 1
Cl2 Cl 0.45143(7) 0.41011(5) 0.63504(4) 0.02566(16) Uani 0.7342(12) 1 d . . P A 1
P1 P 0.30414(5) 0.33125(4) 0.79096(3) 0.01823(14) Uani 0.7342(12) 1 d . . P A 1
P2 P 0.22735(5) 0.26755(4) 0.73980(3) 0.02098(15) Uani 0.7342(12) 1 d . . P A 1
N5 N 0.3707(3) 0.4954(3) 0.7568(2) 0.0261(9) Uani 0.7342(12) 1 d D . P A 1
N6 N 0.2015(3) 0.4882(2) 0.75504(19) 0.0222(7) Uani 0.7342(12) 1 d D . P A 1
C59 C 0.2892(3) 0.44204(17) 0.76647(13) 0.0204(5) Uani 0.7342(12) 1 d D . P A 1
C60 C 0.3362(6) 0.5749(4) 0.7386(6) 0.0314(19) Uani 0.7342(12) 1 d D U P A 1
C61 C 0.2290(7) 0.5704(4) 0.7393(9) 0.0333(18) Uani 0.7342(12) 1 d D U P A 1
C62 C 0.4840(3) 0.4735(3) 0.75923(19) 0.0365(9) Uani 0.7342(12) 1 d D . P A 1
H62A H 0.529720 0.490214 0.718878 0.055 Uiso 0.7342(12) 1 calc R U P A 1
H62B H 0.490493 0.413911 0.773032 0.055 Uiso 0.7342(12) 1 calc R U P A 1
H62C H 0.507649 0.501718 0.787393 0.055 Uiso 0.7342(12) 1 calc R U P A 1
C63 C 0.0927(2) 0.4591(2) 0.75852(15) 0.0269(6) Uani 0.7342(12) 1 d D . P A 1
H63A H 0.074446 0.473649 0.718466 0.040 Uiso 0.7342(12) 1 calc R U P A 1
H63B H 0.040164 0.484934 0.786996 0.040 Uiso 0.7342(12) 1 calc R U P A 1
H63C H 0.090438 0.399265 0.772443 0.040 Uiso 0.7342(12) 1 calc R U P A 1
C64 C 0.4095(7) 0.6469(4) 0.7257(3) 0.058(2) Uani 0.7342(12) 1 d D . P A 1
H64A H 0.472365 0.639936 0.693903 0.087 Uiso 0.7342(12) 1 calc R U P A 1
H64B H 0.434126 0.650574 0.762426 0.087 Uiso 0.7342(12) 1 calc R U P A 1
H64C H 0.370056 0.697332 0.712163 0.087 Uiso 0.7342(12) 1 calc R U P A 1
C65 C 0.1477(5) 0.6369(3) 0.7254(2) 0.0446(12) Uani 0.7342(12) 1 d D . P A 1
H65A H 0.184581 0.689893 0.710900 0.067 Uiso 0.7342(12) 1 calc R U P A 1
H65B H 0.092907 0.638939 0.762120 0.067 Uiso 0.7342(12) 1 calc R U P A 1
H65C H 0.112561 0.625264 0.694202 0.067 Uiso 0.7342(12) 1 calc R U P A 1
Ga1' Ga 0.2268(3) 0.28751(16) 0.88822(15) 0.0214(4) Uani 0.2658(12) 1 d . . P A 2
Ga2' Ga 0.3361(2) 0.34987(12) 0.63565(11) 0.0188(4) Uani 0.2658(12) 1 d . . P A 2
Cl1' Cl 0.08661(19) 0.37152(13) 0.88417(12) 0.0273(4) Uani 0.2658(12) 1 d . . P A 2
Cl2' Cl 0.48143(19) 0.42779(14) 0.61233(12) 0.0264(5) Uani 0.2658(12) 1 d . . P A 2
P1' P 0.31679(14) 0.25716(11) 0.79574(8) 0.0228(4) Uani 0.2658(12) 1 d . . P A 2
P2' P 0.23940(13) 0.34309(10) 0.73498(7) 0.0180(4) Uani 0.2658(12) 1 d . . P A 2
N5' N 0.3455(8) 0.4872(7) 0.7476(6) 0.022(2) Uani 0.2658(12) 1 d D . P A 2
N6' N 0.1776(7) 0.5049(6) 0.7429(5) 0.022(2) Uani 0.2658(12) 1 d D . P A 2
C59' C 0.2570(7) 0.4488(4) 0.7442(4) 0.0182(14) Uani 0.2658(12) 1 d D . P A 2
C60' C 0.3193(15) 0.5692(8) 0.7501(15) 0.025(3) Uani 0.2658(12) 1 d D U P A 2
C61' C 0.2158(17) 0.5817(8) 0.742(2) 0.027(3) Uani 0.2658(12) 1 d D U P A 2
C62' C 0.4528(8) 0.4525(6) 0.7526(5) 0.0299(19) Uani 0.2658(12) 1 d D . P A 2
H62D H 0.454064 0.394082 0.750816 0.045 Uiso 0.2658(12) 1 calc R U P A 2
H62E H 0.468945 0.458373 0.791044 0.045 Uiso 0.2658(12) 1 calc R U P A 2
H62F H 0.507336 0.481691 0.719102 0.045 Uiso 0.2658(12) 1 calc R U P A 2
C63' C 0.0639(6) 0.4894(6) 0.7444(4) 0.0285(18) Uani 0.2658(12) 1 d D . P A 2
H63D H 0.039069 0.528892 0.712075 0.043 Uiso 0.2658(12) 1 calc R U P A 2
H63E H 0.019646 0.495428 0.783578 0.043 Uiso 0.2658(12) 1 calc R U P A 2
H63F H 0.056835 0.433391 0.738596 0.043 Uiso 0.2658(12) 1 calc R U P A 2
C64' C 0.4036(15) 0.6307(10) 0.7462(8) 0.041(4) Uani 0.2658(12) 1 d D . P A 2
H64D H 0.369438 0.684854 0.746835 0.049 Uiso 0.2658(12) 1 calc R U P A 2
H64E H 0.457647 0.633130 0.708573 0.049 Uiso 0.2658(12) 1 calc R U P A 2
H64F H 0.439279 0.614359 0.780720 0.049 Uiso 0.2658(12) 1 calc R U P A 2
C65' C 0.1443(15) 0.6562(9) 0.7422(8) 0.050(4) Uani 0.2658(12) 1 d D . P A 2
H65D H 0.187114 0.703328 0.742910 0.074 Uiso 0.2658(12) 1 calc R U P A 2
H65E H 0.085720 0.646413 0.778190 0.074 Uiso 0.2658(12) 1 calc R U P A 2
H65F H 0.113304 0.667832 0.705887 0.074 Uiso 0.2658(12) 1 calc R U P A 2
N1 N 0.17381(12) 0.19447(10) 0.93544(7) 0.0252(3) Uani 1 1 d . . . . .
N2 N 0.29745(12) 0.33265(10) 0.94500(7) 0.0255(3) Uani 1 1 d . . . . .
N3 N 0.38407(12) 0.23942(10) 0.60524(7) 0.0232(3) Uani 1 1 d . . . . .
N4 N 0.24676(13) 0.38309(11) 0.57714(7) 0.0279(3) Uani 1 1 d . . . . .
C1 C 0.16218(16) 0.17882(12) 0.99556(9) 0.0277(4) Uani 1 1 d . . . . .
C2 C 0.19825(16) 0.23198(13) 1.02684(8) 0.0288(4) Uani 1 1 d . . . . .
H2 H 0.171797 0.220984 1.069325 0.035 Uiso 1 1 calc R U . . .
C3 C 0.26773(15) 0.29885(13) 1.00400(8) 0.0276(4) Uani 1 1 d . . . . .
C4 C 0.1110(2) 0.09971(14) 1.03239(10) 0.0397(5) Uani 1 1 d . . . . .
H4A H 0.042619 0.092108 1.020613 0.060 Uiso 1 1 calc R U . . .
H4B H 0.096672 0.101795 1.075375 0.060 Uiso 1 1 calc R U . . .
H4C H 0.160339 0.053661 1.025174 0.060 Uiso 1 1 calc R U . . .
C5 C 0.31230(18) 0.33303(14) 1.04946(9) 0.0358(5) Uani 1 1 d . . . . .
H5A H 0.389670 0.344588 1.034028 0.054 Uiso 1 1 calc R U . . .
H5B H 0.302765 0.292732 1.087705 0.054 Uiso 1 1 calc R U . . .
H5C H 0.273369 0.383935 1.056146 0.054 Uiso 1 1 calc R U . . .
C6 C 0.15508(15) 0.12922(12) 0.90612(8) 0.0273(4) Uani 1 1 d . . . . .
C7 C 0.05454(16) 0.12360(12) 0.89050(9) 0.0284(4) Uani 1 1 d . . . . .
C8 C 0.04090(17) 0.06071(14) 0.86130(10) 0.0344(4) Uani 1 1 d . . . . .
H8 H -0.026113 0.056624 0.849656 0.041 Uiso 1 1 calc R U . . .
C9 C 0.12234(19) 0.00440(14) 0.84897(10) 0.0390(5) Uani 1 1 d . . . . .
H9 H 0.111228 -0.038249 0.829362 0.047 Uiso 1 1 calc R U . . .
C10 C 0.22041(18) 0.01046(14) 0.86536(10) 0.0382(5) Uani 1 1 d . . . . .
H10 H 0.276281 -0.028572 0.856884 0.046 Uiso 1 1 calc R U . . .
C11 C 0.23914(17) 0.07250(14) 0.89401(9) 0.0327(4) Uani 1 1 d . . . . .
C12 C -0.03831(15) 0.18283(13) 0.90392(9) 0.0300(4) Uani 1 1 d . . . . .
H12 H -0.015551 0.220688 0.927275 0.036 Uiso 1 1 calc R U . . .
C13 C -0.14018(17) 0.13801(14) 0.94254(10) 0.0374(5) Uani 1 1 d . . . . .
H13A H -0.197394 0.178317 0.951942 0.056 Uiso 1 1 calc R U . . .
H13B H -0.123399 0.105752 0.980184 0.056 Uiso 1 1 calc R U . . .
H13C H -0.164984 0.101256 0.920241 0.056 Uiso 1 1 calc R U . . .
C14 C -0.06346(18) 0.23517(15) 0.84533(11) 0.0406(5) Uani 1 1 d . . . . .
H14A H 0.003606 0.259835 0.819526 0.061 Uiso 1 1 calc R U . . .
H14B H -0.115408 0.278777 0.855000 0.061 Uiso 1 1 calc R U . . .
H14C H -0.094654 0.200360 0.824038 0.061 Uiso 1 1 calc R U . . .
C15 C 0.34938(17) 0.07718(15) 0.91026(11) 0.0397(5) Uani 1 1 d . . . . .
H15 H 0.346531 0.124116 0.931381 0.048 Uiso 1 1 calc R U . . .
C16 C 0.3747(3) -0.0008(2) 0.95345(17) 0.0704(9) Uani 1 1 d . . . . .
H16A H 0.373884 -0.048384 0.934745 0.106 Uiso 1 1 calc R U . . .
H16B H 0.319988 -0.007894 0.991125 0.106 Uiso 1 1 calc R U . . .
H16C H 0.446602 0.003696 0.962193 0.106 Uiso 1 1 calc R U . . .
C17 C 0.4385(2) 0.0955(2) 0.85268(14) 0.0701(10) Uani 1 1 d . . . . .
H17A H 0.447491 0.048179 0.832921 0.105 Uiso 1 1 calc R U . . .
H17B H 0.506931 0.105799 0.863302 0.105 Uiso 1 1 calc R U . . .
H17C H 0.417755 0.144059 0.825076 0.105 Uiso 1 1 calc R U . . .
C18 C 0.38030(16) 0.39520(13) 0.92621(8) 0.0283(4) Uani 1 1 d . . . . .
C19 C 0.35206(18) 0.47704(14) 0.93020(9) 0.0344(4) Uani 1 1 d . . . . .
C20 C 0.4354(2) 0.53465(16) 0.91400(11) 0.0454(6) Uani 1 1 d . . . . .
H20 H 0.418431 0.590631 0.915365 0.054 Uiso 1 1 calc R U . . .
C21 C 0.5420(2) 0.51142(18) 0.89610(12) 0.0503(6) Uani 1 1 d . . . . .
H21 H 0.597693 0.551185 0.886118 0.060 Uiso 1 1 calc R U . . .
C22 C 0.56798(18) 0.43090(17) 0.89260(11) 0.0429(5) Uani 1 1 d . . . . .
H22 H 0.641854 0.415872 0.880522 0.051 Uiso 1 1 calc R U . . .
C23 C 0.48836(16) 0.37089(14) 0.90638(9) 0.0319(4) Uani 1 1 d . . . . .
C24 C 0.23611(18) 0.50493(14) 0.95136(10) 0.0359(5) Uani 1 1 d . . . . .
H24 H 0.189657 0.454959 0.966392 0.043 Uiso 1 1 calc R U . . .
C25 C 0.2260(2) 0.55117(17) 1.00350(11) 0.0475(6) Uani 1 1 d . . . . .
H25A H 0.269181 0.601391 0.989362 0.071 Uiso 1 1 calc R U . . .
H25B H 0.252627 0.515882 1.037128 0.071 Uiso 1 1 calc R U . . .
H25C H 0.149757 0.565638 1.017129 0.071 Uiso 1 1 calc R U . . .
C26 C 0.1944(2) 0.55883(14) 0.89849(10) 0.0400(5) Uani 1 1 d . . . . .
H26A H 0.239975 0.607623 0.882376 0.060 Uiso 1 1 calc R U . . .
H26B H 0.119382 0.575827 0.912489 0.060 Uiso 1 1 calc R U . . .
H26C H 0.197193 0.527580 0.866700 0.060 Uiso 1 1 calc R U . . .
C27 C 0.51836(16) 0.28247(14) 0.90098(10) 0.0344(5) Uani 1 1 d . . . . .
H27 H 0.455989 0.259102 0.889767 0.041 Uiso 1 1 calc R U . . .
C28 C 0.5349(2) 0.22904(19) 0.96109(12) 0.0553(7) Uani 1 1 d . . . . .
H28A H 0.557811 0.173611 0.955188 0.083 Uiso 1 1 calc R U . . .
H28B H 0.466616 0.225999 0.991022 0.083 Uiso 1 1 calc R U . . .
H28C H 0.590833 0.253368 0.975496 0.083 Uiso 1 1 calc R U . . .
C29 C 0.61837(18) 0.27555(17) 0.85173(11) 0.0451(6) Uani 1 1 d . . . . .
H29A H 0.628183 0.218331 0.846889 0.068 Uiso 1 1 calc R U . . .
H29B H 0.682530 0.293136 0.863177 0.068 Uiso 1 1 calc R U . . .
H29C H 0.608574 0.310723 0.813505 0.068 Uiso 1 1 calc R U . . .
C30 C 0.40615(14) 0.24778(12) 0.54512(8) 0.0244(4) Uani 1 1 d . . . . .
C31 C 0.36392(15) 0.31182(12) 0.50679(8) 0.0269(4) Uani 1 1 d . . . . .
H31 H 0.394185 0.316916 0.464936 0.032 Uiso 1 1 calc R U . . .
C32 C 0.28330(16) 0.36956(14) 0.52134(8) 0.0306(4) Uani 1 1 d . . . . .
C33 C 0.47873(17) 0.18565(12) 0.51706(9) 0.0310(4) Uani 1 1 d . . . . .
H33A H 0.478477 0.195280 0.473811 0.046 Uiso 1 1 calc R U . . .
H33B H 0.452283 0.130187 0.536536 0.046 Uiso 1 1 calc R U . . .
H33C H 0.552799 0.190947 0.522512 0.046 Uiso 1 1 calc R U . . .
C34 C 0.2365(2) 0.41717(18) 0.46917(10) 0.0489(7) Uani 1 1 d . . . . .
H34A H 0.286051 0.461423 0.446064 0.073 Uiso 1 1 calc R U . . .
H34B H 0.166056 0.440803 0.484740 0.073 Uiso 1 1 calc R U . . .
H34C H 0.227118 0.380164 0.442849 0.073 Uiso 1 1 calc R U . . .
C35 C 0.40262(15) 0.16094(12) 0.64338(8) 0.0257(4) Uani 1 1 d . . . . .
C36 C 0.50165(15) 0.14408(12) 0.66235(8) 0.0256(4) Uani 1 1 d . . . . .
C37 C 0.51315(17) 0.06789(13) 0.69980(9) 0.0305(4) Uani 1 1 d . . . . .
H37 H 0.579616 0.054479 0.712834 0.037 Uiso 1 1 calc R U . . .
C38 C 0.42994(18) 0.01156(13) 0.71833(9) 0.0335(4) Uani 1 1 d . . . . .
H38 H 0.439514 -0.039715 0.744064 0.040 Uiso 1 1 calc R U . . .
C39 C 0.33262(18) 0.02962(13) 0.69951(9) 0.0342(4) Uani 1 1 d . . . . .
H39 H 0.275824 -0.009427 0.712658 0.041 Uiso 1 1 calc R U . . .
C40 C 0.31693(16) 0.10421(13) 0.66158(9) 0.0301(4) Uani 1 1 d . . . . .
C41 C 0.59363(15) 0.20524(12) 0.64472(9) 0.0269(4) Uani 1 1 d . . . . .
H41 H 0.573728 0.252933 0.614543 0.032 Uiso 1 1 calc R U . . .
C42 C 0.70054(16) 0.16868(13) 0.61565(10) 0.0325(4) Uani 1 1 d . . . . .
H42A H 0.690925 0.149502 0.579853 0.049 Uiso 1 1 calc R U . . .
H42B H 0.722372 0.122310 0.644710 0.049 Uiso 1 1 calc R U . . .
H42C H 0.756809 0.210794 0.603751 0.049 Uiso 1 1 calc R U . . .
C43 C 0.60767(17) 0.23733(14) 0.70012(10) 0.0361(5) Uani 1 1 d . . . . .
H43A H 0.661601 0.281191 0.687505 0.054 Uiso 1 1 calc R U . . .
H43B H 0.632238 0.192306 0.729177 0.054 Uiso 1 1 calc R U . . .
H43C H 0.538133 0.258986 0.719072 0.054 Uiso 1 1 calc R U . . .
C44 C 0.21048(17) 0.12223(14) 0.63964(10) 0.0367(5) Uani 1 1 d . . . . .
H44 H 0.203553 0.183138 0.626357 0.044 Uiso 1 1 calc R U . . .
C45 C 0.2109(2) 0.08297(16) 0.58500(12) 0.0472(6) Uani 1 1 d . . . . .
H45A H 0.140268 0.092190 0.573338 0.071 Uiso 1 1 calc R U . . .
H45B H 0.224886 0.023758 0.595803 0.071 Uiso 1 1 calc R U . . .
H45C H 0.267850 0.107959 0.551063 0.071 Uiso 1 1 calc R U . . .
C46 C 0.11147(19) 0.09263(19) 0.68892(13) 0.0549(7) Uani 1 1 d . . . . .
H46A H 0.045459 0.106990 0.672894 0.082 Uiso 1 1 calc R U . . .
H46B H 0.109391 0.119035 0.723221 0.082 Uiso 1 1 calc R U . . .
H46C H 0.115971 0.032836 0.702291 0.082 Uiso 1 1 calc R U . . .
C47 C 0.16124(15) 0.44331(14) 0.58768(8) 0.0300(4) Uani 1 1 d . . . . .
C48 C 0.18499(17) 0.52738(14) 0.57161(9) 0.0346(5) Uani 1 1 d . . . . .
C49 C 0.09938(18) 0.58300(15) 0.58217(10) 0.0396(5) Uani 1 1 d . . . . .
H49 H 0.113552 0.640302 0.572194 0.048 Uiso 1 1 calc R U . . .
C50 C -0.00518(18) 0.55617(16) 0.60680(11) 0.0420(5) Uani 1 1 d . . . . .
H50 H -0.062301 0.595027 0.613014 0.050 Uiso 1 1 calc R U . . .
C51 C -0.02724(17) 0.47343(16) 0.62243(10) 0.0389(5) Uani 1 1 d . . . . .
H51 H -0.099626 0.455828 0.639479 0.047 Uiso 1 1 calc R U . . .
C52 C 0.05501(16) 0.41481(14) 0.61366(9) 0.0321(4) Uani 1 1 d . . . . .
C53 C 0.29729(19) 0.56225(15) 0.54188(11) 0.0458(6) Uani 1 1 d . . . . .
H53 H 0.347338 0.515518 0.533426 0.055 Uiso 1 1 calc R U . . .
C54 C 0.2949(3) 0.6218(2) 0.48158(14) 0.0861(14) Uani 1 1 d . . . . .
H54A H 0.369338 0.635980 0.460063 0.129 Uiso 1 1 calc R U . . .
H54B H 0.254921 0.671873 0.489370 0.129 Uiso 1 1 calc R U . . .
H54C H 0.259038 0.595540 0.456842 0.129 Uiso 1 1 calc R U . . .
C55 C 0.3421(2) 0.60600(15) 0.58341(15) 0.0562(8) Uani 1 1 d . . . . .
H55A H 0.415281 0.625898 0.563622 0.084 Uiso 1 1 calc R U . . .
H55B H 0.345064 0.567476 0.621445 0.084 Uiso 1 1 calc R U . . .
H55C H 0.294761 0.652644 0.591738 0.084 Uiso 1 1 calc R U . . .
C56 C 0.02862(16) 0.32387(15) 0.62983(10) 0.0369(5) Uani 1 1 d . . . . .
H56 H 0.092272 0.293885 0.643959 0.044 Uiso 1 1 calc R U . . .
C57 C 0.0141(2) 0.29221(18) 0.57423(12) 0.0506(6) Uani 1 1 d . . . . .
H57A H -0.043336 0.324049 0.556827 0.076 Uiso 1 1 calc R U . . .
H57B H -0.005872 0.234062 0.586321 0.076 Uiso 1 1 calc R U . . .
H57C H 0.082249 0.298337 0.544096 0.076 Uiso 1 1 calc R U . . .
C58 C -0.07050(19) 0.30220(18) 0.68096(13) 0.0510(6) Uani 1 1 d . . . . .
H58A H -0.135694 0.326441 0.667275 0.077 Uiso 1 1 calc R U . . .
H58B H -0.061555 0.323957 0.715831 0.077 Uiso 1 1 calc R U . . .
H58C H -0.077830 0.242318 0.692594 0.077 Uiso 1 1 calc R U . . .
F12_1 F 0.29387(9) 0.30467(7) 0.35319(5) 0.0326(2) Uani 1 1 d . . . . .
F13_1 F 0.28429(10) 0.46429(7) 0.31134(6) 0.0399(3) Uani 1 1 d . . . . .
F14_1 F 0.19291(11) 0.52626(7) 0.21416(7) 0.0480(3) Uani 1 1 d . . . . .
F15_1 F 0.10762(12) 0.42027(8) 0.16051(6) 0.0475(3) Uani 1 1 d . . . . .
F16_1 F 0.10915(10) 0.25979(7) 0.20401(6) 0.0350(3) Uani 1 1 d . . . . .
F22_1 F 0.16694(9) 0.04273(7) 0.42578(5) 0.0331(3) Uani 1 1 d . . . . .
F23_1 F 0.32457(10) -0.02384(7) 0.47959(5) 0.0357(3) Uani 1 1 d . . . . .
F24_1 F 0.53329(10) 0.03026(8) 0.43694(6) 0.0367(3) Uani 1 1 d . . . . .
F25_1 F 0.57767(9) 0.15290(8) 0.33743(6) 0.0358(3) Uani 1 1 d . . . . .
F26_1 F 0.42392(8) 0.21435(7) 0.27807(5) 0.0285(2) Uani 1 1 d . . . . .
F32_1 F 0.11575(9) 0.21212(8) 0.42581(5) 0.0365(3) Uani 1 1 d . . . . .
F33_1 F -0.08796(11) 0.21102(9) 0.48691(6) 0.0451(3) Uani 1 1 d . . . . .
F34_1 F -0.25314(9) 0.17222(8) 0.43874(6) 0.0433(3) Uani 1 1 d . . . . .
F35_1 F -0.20605(9) 0.12724(8) 0.32927(6) 0.0395(3) Uani 1 1 d . . . . .
F36_1 F -0.00441(9) 0.11913(8) 0.27044(5) 0.0332(3) Uani 1 1 d . . . . .
F41_1 F 0.13119(9) 0.00017(7) 0.32229(5) 0.0326(2) Uani 1 1 d . . . . .
F42_1 F 0.17665(11) -0.09661(8) 0.24194(7) 0.0426(3) Uani 1 1 d . . . . .
F43_1 F 0.29786(11) -0.04008(9) 0.12969(6) 0.0463(3) Uani 1 1 d . . . . .
F44_1 F 0.37415(11) 0.11664(9) 0.10038(5) 0.0431(3) Uani 1 1 d . . . . .
F45_1 F 0.32808(9) 0.21535(7) 0.17881(5) 0.0326(3) Uani 1 1 d . . . . .
C11_1 C 0.20478(14) 0.27126(11) 0.27992(8) 0.0230(4) Uani 1 1 d . . . . .
C12_1 C 0.24655(15) 0.32853(12) 0.30489(9) 0.0265(4) Uani 1 1 d . . . . .
C13_1 C 0.24349(15) 0.41289(12) 0.28369(10) 0.0306(4) Uani 1 1 d . . . . .
C14_1 C 0.19758(17) 0.44450(12) 0.23496(10) 0.0345(5) Uani 1 1 d . . . . .
C15_1 C 0.15404(17) 0.39129(13) 0.20832(9) 0.0339(5) Uani 1 1 d . . . . .
C16_1 C 0.15717(15) 0.30758(12) 0.23151(9) 0.0280(4) Uani 1 1 d . . . . .
C21_1 C 0.28546(14) 0.13443(11) 0.34912(8) 0.0214(3) Uani 1 1 d . . . . .
C22_1 C 0.26727(15) 0.07250(11) 0.40095(8) 0.0246(4) Uani 1 1 d . . . . .
C23_1 C 0.34826(16) 0.03700(11) 0.43064(8) 0.0266(4) Uani 1 1 d . . . . .
C24_1 C 0.45300(16) 0.06374(12) 0.40965(9) 0.0272(4) Uani 1 1 d . . . . .
C25_1 C 0.47558(15) 0.12546(12) 0.35900(9) 0.0263(4) Uani 1 1 d . . . . .
C26_1 C 0.39347(14) 0.15715(11) 0.32966(8) 0.0227(3) Uani 1 1 d . . . . .
C31_1 C 0.06867(14) 0.16319(11) 0.34538(8) 0.0234(4) Uani 1 1 d . . . . .
C32_1 C 0.03919(15) 0.18730(12) 0.40055(9) 0.0275(4) Uani 1 1 d . . . . .
C33_1 C -0.06631(16) 0.18850(13) 0.43311(9) 0.0318(4) Uani 1 1 d . . . . .
C34_1 C -0.14974(15) 0.16807(12) 0.40929(10) 0.0313(4) Uani 1 1 d . . . . .
C35_1 C -0.12578(15) 0.14565(12) 0.35429(10) 0.0292(4) Uani 1 1 d . . . . .
C36_1 C -0.01852(15) 0.14285(11) 0.32394(9) 0.0257(4) Uani 1 1 d . . . . .
C41_1 C 0.22312(14) 0.11444(11) 0.25486(8) 0.0232(4) Uani 1 1 d . . . . .
C42_1 C 0.19042(15) 0.03297(12) 0.26736(9) 0.0266(4) Uani 1 1 d . . . . .
C43_1 C 0.21363(16) -0.01917(13) 0.22669(10) 0.0315(4) Uani 1 1 d . . . . .
C44_1 C 0.27508(16) 0.00898(14) 0.17018(10) 0.0336(5) Uani 1 1 d . . . . .
C45_1 C 0.31309(16) 0.08834(14) 0.15547(9) 0.0314(4) Uani 1 1 d . . . . .
C46_1 C 0.28710(15) 0.13849(12) 0.19741(9) 0.0262(4) Uani 1 1 d . . . . .
B1_1 B 0.19593(15) 0.17062(12) 0.30738(9) 0.0206(4) Uani 1 1 d . . . . .
C1_2 C 0.6953(2) 0.20903(16) 0.13131(12) 0.0298(7) Uani 0.775(5) 1 d . . P B 3
C2_2 C 0.7381(4) 0.1998(2) 0.18263(16) 0.0326(8) Uani 0.775(5) 1 d . . P B 3
H2_2 H 0.691753 0.185238 0.221307 0.039 Uiso 0.775(5) 1 calc R U P B 3
C3_2 C 0.8476(3) 0.21135(19) 0.17844(14) 0.0376(7) Uani 0.775(5) 1 d . . P B 3
H3_2 H 0.875472 0.205074 0.214190 0.045 Uiso 0.775(5) 1 calc R U P B 3
C4_2 C 0.9160(2) 0.23182(18) 0.12303(16) 0.0394(8) Uani 0.775(5) 1 d . . P B 3
H4_2 H 0.990918 0.240397 0.120323 0.047 Uiso 0.775(5) 1 calc R U P B 3
C5_2 C 0.8752(3) 0.2398(2) 0.07132(17) 0.0394(8) Uani 0.775(5) 1 d . . P B 3
H5_2 H 0.922357 0.253333 0.032809 0.047 Uiso 0.775(5) 1 calc R U P B 3
C6_2 C 0.7662(3) 0.2283(4) 0.0753(2) 0.0334(10) Uani 0.775(5) 1 d . . P B 3
H6_2 H 0.739030 0.233617 0.039403 0.040 Uiso 0.775(5) 1 calc R U P B 3
C7_2 C 0.5760(3) 0.1984(2) 0.1363(2) 0.0435(8) Uani 0.775(5) 1 d . . P B 3
H7A_2 H 0.558881 0.213280 0.095963 0.065 Uiso 0.775(5) 1 calc R U P B 3
H7B_2 H 0.534886 0.234088 0.162009 0.065 Uiso 0.775(5) 1 calc R U P B 3
H7C_2 H 0.556520 0.140981 0.154071 0.065 Uiso 0.775(5) 1 calc R U P B 3
C1_3 C 0.8178(10) 0.2278(6) 0.1039(6) 0.042(3) Uani 0.225(5) 1 d . . P B 4
C2_3 C 0.7948(12) 0.2010(7) 0.1685(6) 0.033(2) Uani 0.225(5) 1 d . . P B 4
H2_3 H 0.851317 0.195242 0.190472 0.039 Uiso 0.225(5) 1 calc R U P B 4
C3_3 C 0.6899(11) 0.1839(8) 0.1974(6) 0.034(3) Uani 0.225(5) 1 d . . P B 4
H3_3 H 0.674861 0.164266 0.239964 0.041 Uiso 0.225(5) 1 calc R U P B 4
C6_3 C 0.7301(14) 0.2384(14) 0.0751(9) 0.041(4) Uani 0.225(5) 1 d . . P B 4
H6_3 H 0.742908 0.258665 0.032687 0.049 Uiso 0.225(5) 1 calc R U P B 4
C7_3 C 0.9301(14) 0.2468(11) 0.0706(8) 0.068(5) Uani 0.225(5) 1 d . . P B 4
H7A_3 H 0.929979 0.296620 0.039194 0.102 Uiso 0.225(5) 1 calc R U P B 4
H7B_3 H 0.960232 0.200744 0.051750 0.102 Uiso 0.225(5) 1 calc R U P B 4
H7C_3 H 0.974458 0.255672 0.098619 0.102 Uiso 0.225(5) 1 calc R U P B 4
C5_3 C 0.6256(10) 0.2204(6) 0.1062(5) 0.036(2) Uani 0.225(5) 1 d . . P B 4
H5_3 H 0.567629 0.226242 0.085221 0.043 Uiso 0.225(5) 1 calc R U P B 4
C4_3 C 0.6061(9) 0.1939(6) 0.1681(5) 0.034(2) Uani 0.225(5) 1 d . . P B 4
H4_3 H 0.534120 0.182519 0.190206 0.040 Uiso 0.225(5) 1 calc R U P B 4

loop_
_atom_site_aniso_label
_atom_site_aniso_U_11
_atom_site_aniso_U_22
_atom_site_aniso_U_33
_atom_site_aniso_U_23
_atom_site_aniso_U_13
_atom_site_aniso_U_12
Ga1 0.0160(3) 0.0219(4) 0.0177(2) -0.0058(3) -0.0036(2) 0.0008(2)
Ga2 0.0166(3) 0.0179(3) 0.0175(2) -0.0052(3) -0.00243(18) 0.0030(2)
Cl1 0.0196(3) 0.0250(3) 0.0304(4) -0.0097(3) -0.0047(3) 0.0060(2)
Cl2 0.0232(4) 0.0239(4) 0.0291(4) -0.0091(3) 0.0011(3) -0.0049(3)
P1 0.0165(3) 0.0200(3) 0.0187(3) -0.0058(2) -0.0031(2) 0.0012(2)
P2 0.0220(3) 0.0224(3) 0.0186(3) -0.0062(2) -0.0013(2) -0.0043(2)
N5 0.0252(17) 0.0271(15) 0.027(2) -0.0086(11) -0.0031(13) -0.0094(13)
N6 0.0240(17) 0.0174(16) 0.0251(18) -0.0035(13) -0.0059(12) 0.0009(13)
C59 0.0189(14) 0.0220(14) 0.0213(14) -0.0067(11) -0.0034(11) -0.0017(11)
C60 0.039(2) 0.0240(18) 0.027(5) -0.0028(17) 0.001(3) -0.0088(15)
C61 0.046(3) 0.019(2) 0.036(4) -0.003(3) -0.012(3) 0.0014(17)
C62 0.0213(18) 0.049(2) 0.042(2) -0.0136(16) -0.0054(14) -0.0094(15)
C63 0.0228(15) 0.0284(16) 0.0318(16) -0.0078(13) -0.0102(12) 0.0049(12)
C64 0.071(3) 0.034(3) 0.067(5) -0.010(3) -0.002(3) -0.027(3)
C65 0.062(3) 0.020(2) 0.049(3) -0.0018(17) -0.015(2) 0.0074(19)
Ga1' 0.0200(10) 0.0268(12) 0.0177(6) -0.0045(8) -0.0047(6) -0.0004(7)
Ga2' 0.0201(8) 0.0193(10) 0.0171(6) -0.0054(7) -0.0030(5) 0.0041(6)
Cl1' 0.0263(11) 0.0266(9) 0.0305(12) -0.0091(9) -0.0078(9) 0.0069(8)
Cl2' 0.0210(11) 0.0235(10) 0.0325(13) -0.0065(9) 0.0006(9) -0.0023(8)
P1' 0.0261(9) 0.0213(9) 0.0207(8) -0.0057(6) -0.0044(6) 0.0075(6)
P2' 0.0183(8) 0.0183(8) 0.0174(8) -0.0050(6) -0.0027(6) 0.0009(6)
N5' 0.019(4) 0.025(4) 0.026(5) -0.013(3) -0.008(3) 0.003(3)
N6' 0.023(4) 0.021(4) 0.022(5) -0.006(3) -0.005(3) 0.009(3)
C59' 0.016(3) 0.014(3) 0.023(4) -0.001(3) -0.003(3) 0.000(3)
C60' 0.041(6) 0.018(4) 0.014(9) -0.005(4) 0.000(7) -0.007(3)
C61' 0.033(5) 0.017(5) 0.030(7) -0.009(7) -0.002(5) -0.001(4)
C62' 0.024(5) 0.035(5) 0.032(4) -0.004(4) -0.010(4) -0.001(4)
C63' 0.022(4) 0.036(5) 0.032(5) -0.014(4) -0.011(3) 0.005(3)
C64' 0.039(6) 0.026(7) 0.061(11) -0.014(6) -0.010(7) -0.004(5)
C65' 0.062(7) 0.028(6) 0.066(10) -0.015(5) -0.028(7) 0.023(5)
N1 0.0209(7) 0.0317(8) 0.0245(8) -0.0107(6) -0.0034(6) 0.0016(6)
N2 0.0220(7) 0.0364(9) 0.0202(7) -0.0084(6) -0.0064(6) -0.0002(6)
N3 0.0187(7) 0.0286(8) 0.0207(7) -0.0026(6) -0.0031(6) 0.0004(6)
N4 0.0218(7) 0.0413(9) 0.0195(7) -0.0062(7) -0.0047(6) 0.0106(7)
C1 0.0263(9) 0.0309(10) 0.0251(9) -0.0073(8) -0.0032(7) 0.0053(8)
C2 0.0306(10) 0.0373(11) 0.0185(8) -0.0072(8) -0.0046(7) 0.0030(8)
C3 0.0261(9) 0.0374(11) 0.0210(9) -0.0096(8) -0.0070(7) 0.0068(8)
C4 0.0558(14) 0.0325(11) 0.0293(11) -0.0040(9) -0.0078(10) -0.0009(10)
C5 0.0412(12) 0.0466(13) 0.0239(10) -0.0103(9) -0.0124(9) -0.0021(10)
C6 0.0261(9) 0.0323(10) 0.0238(9) -0.0105(8) -0.0013(7) 0.0001(8)
C7 0.0255(9) 0.0324(10) 0.0267(9) -0.0088(8) -0.0005(7) -0.0027(8)
C8 0.0313(10) 0.0395(12) 0.0341(11) -0.0130(9) -0.0037(8) -0.0065(9)
C9 0.0424(12) 0.0400(12) 0.0371(12) -0.0196(10) -0.0010(9) -0.0049(10)
C10 0.0367(11) 0.0398(12) 0.0392(12) -0.0191(10) -0.0009(9) 0.0062(9)
C11 0.0281(10) 0.0404(11) 0.0311(10) -0.0153(9) -0.0026(8) 0.0042(8)
C12 0.0237(9) 0.0321(10) 0.0369(11) -0.0122(8) -0.0064(8) -0.0021(8)
C13 0.0265(10) 0.0442(12) 0.0425(12) -0.0182(10) 0.0009(9) -0.0040(9)
C14 0.0314(11) 0.0440(13) 0.0467(13) -0.0050(10) -0.0122(10) -0.0028(9)
C15 0.0290(10) 0.0520(14) 0.0446(13) -0.0262(11) -0.0086(9) 0.0115(10)
C16 0.0619(19) 0.0630(19) 0.099(3) -0.0211(18) -0.0462(18) 0.0213(15)
C17 0.0274(12) 0.128(3) 0.0656(19) -0.054(2) 0.0004(12) 0.0021(15)
C18 0.0262(9) 0.0398(11) 0.0218(9) -0.0086(8) -0.0079(7) -0.0041(8)
C19 0.0358(11) 0.0419(12) 0.0285(10) -0.0125(9) -0.0070(8) -0.0029(9)
C20 0.0496(14) 0.0448(13) 0.0439(13) -0.0171(11) -0.0038(11) -0.0119(11)
C21 0.0424(13) 0.0610(16) 0.0510(15) -0.0208(13) -0.0029(11) -0.0216(12)
C22 0.0274(11) 0.0639(16) 0.0410(12) -0.0173(11) -0.0064(9) -0.0086(10)
C23 0.0245(9) 0.0480(12) 0.0267(10) -0.0104(9) -0.0098(8) -0.0021(8)
C24 0.0390(11) 0.0390(12) 0.0314(11) -0.0138(9) -0.0056(9) 0.0027(9)
C25 0.0547(15) 0.0551(15) 0.0371(12) -0.0209(11) -0.0093(11) 0.0075(12)
C26 0.0508(13) 0.0363(12) 0.0368(12) -0.0143(9) -0.0122(10) 0.0041(10)
C27 0.0219(9) 0.0493(13) 0.0343(11) -0.0104(9) -0.0100(8) 0.0046(9)
C28 0.0498(15) 0.0716(19) 0.0413(14) -0.0051(13) -0.0140(11) 0.0212(13)
C29 0.0268(11) 0.0625(16) 0.0464(13) -0.0158(12) -0.0057(10) 0.0075(10)
C30 0.0209(8) 0.0284(9) 0.0243(9) -0.0067(7) -0.0037(7) -0.0018(7)
C31 0.0268(9) 0.0338(10) 0.0189(8) -0.0063(7) -0.0021(7) 0.0040(8)
C32 0.0286(10) 0.0431(12) 0.0191(9) -0.0055(8) -0.0055(7) 0.0077(8)
C33 0.0388(11) 0.0282(10) 0.0265(10) -0.0084(8) -0.0063(8) 0.0043(8)
C34 0.0525(14) 0.0707(17) 0.0224(10) -0.0111(10) -0.0122(10) 0.0333(13)
C35 0.0249(9) 0.0290(10) 0.0211(8) -0.0033(7) -0.0023(7) 0.0009(7)
C36 0.0245(9) 0.0292(9) 0.0219(9) -0.0062(7) -0.0020(7) 0.0026(7)
C37 0.0319(10) 0.0332(10) 0.0266(9) -0.0059(8) -0.0083(8) 0.0060(8)
C38 0.0400(11) 0.0315(10) 0.0258(10) -0.0004(8) -0.0053(8) 0.0011(9)
C39 0.0343(11) 0.0350(11) 0.0295(10) -0.0011(8) -0.0021(8) -0.0072(9)
C40 0.0265(9) 0.0356(11) 0.0262(9) -0.0035(8) -0.0027(7) -0.0045(8)
C41 0.0213(9) 0.0291(10) 0.0300(10) -0.0066(8) -0.0056(7) 0.0047(7)
C42 0.0246(9) 0.0342(11) 0.0355(11) -0.0060(9) -0.0017(8) 0.0055(8)
C43 0.0283(10) 0.0418(12) 0.0427(12) -0.0165(10) -0.0107(9) 0.0045(9)
C44 0.0274(10) 0.0413(12) 0.0390(12) 0.0006(9) -0.0080(9) -0.0086(9)
C45 0.0465(14) 0.0456(14) 0.0547(15) -0.0067(11) -0.0228(12) -0.0091(11)
C46 0.0283(12) 0.0715(19) 0.0560(16) 0.0046(14) -0.0038(11) -0.0121(12)
C47 0.0237(9) 0.0471(12) 0.0193(9) -0.0085(8) -0.0067(7) 0.0135(8)
C48 0.0289(10) 0.0472(12) 0.0228(9) -0.0037(8) -0.0012(8) 0.0143(9)
C49 0.0363(11) 0.0471(13) 0.0328(11) -0.0103(10) -0.0035(9) 0.0162(10)
C50 0.0290(11) 0.0596(15) 0.0422(12) -0.0250(11) -0.0089(9) 0.0209(10)
C51 0.0207(9) 0.0616(15) 0.0410(12) -0.0261(11) -0.0086(8) 0.0116(9)
C52 0.0230(9) 0.0516(13) 0.0271(10) -0.0170(9) -0.0106(8) 0.0087(9)
C53 0.0368(12) 0.0415(13) 0.0401(12) 0.0103(10) 0.0119(10) 0.0143(10)
C54 0.077(2) 0.074(2) 0.0594(18) 0.0358(16) 0.0313(16) 0.0435(18)
C55 0.0343(12) 0.0318(12) 0.089(2) -0.0055(13) 0.0107(13) -0.0019(10)
C56 0.0221(9) 0.0542(14) 0.0399(12) -0.0174(10) -0.0120(8) 0.0050(9)
C57 0.0475(14) 0.0628(17) 0.0540(15) -0.0282(13) -0.0233(12) 0.0050(12)
C58 0.0289(11) 0.0674(17) 0.0578(16) -0.0188(13) -0.0038(11) -0.0055(11)
F12_1 0.0349(6) 0.0299(6) 0.0359(6) -0.0116(5) -0.0098(5) 0.0029(5)
F13_1 0.0336(6) 0.0281(6) 0.0560(8) -0.0164(6) 0.0033(6) -0.0028(5)
F14_1 0.0500(8) 0.0228(6) 0.0565(8) 0.0053(6) 0.0070(6) 0.0034(5)
F15_1 0.0561(8) 0.0397(7) 0.0395(7) 0.0073(6) -0.0128(6) 0.0137(6)
F16_1 0.0348(6) 0.0336(6) 0.0386(7) -0.0034(5) -0.0175(5) 0.0058(5)
F22_1 0.0257(6) 0.0347(6) 0.0334(6) 0.0049(5) -0.0042(5) -0.0054(5)
F23_1 0.0431(7) 0.0319(6) 0.0292(6) 0.0041(5) -0.0118(5) 0.0027(5)
F24_1 0.0327(6) 0.0410(7) 0.0395(7) -0.0047(5) -0.0210(5) 0.0115(5)
F25_1 0.0180(5) 0.0384(7) 0.0503(7) -0.0037(6) -0.0105(5) 0.0008(5)
F26_1 0.0191(5) 0.0305(6) 0.0310(6) 0.0025(5) -0.0030(4) 0.0000(4)
F32_1 0.0277(6) 0.0497(7) 0.0352(6) -0.0194(6) -0.0021(5) -0.0014(5)
F33_1 0.0372(7) 0.0555(8) 0.0375(7) -0.0162(6) 0.0093(5) 0.0033(6)
F34_1 0.0197(6) 0.0413(7) 0.0559(8) -0.0002(6) 0.0105(5) 0.0038(5)
F35_1 0.0169(5) 0.0418(7) 0.0583(8) -0.0050(6) -0.0101(5) 0.0004(5)
F36_1 0.0221(5) 0.0417(7) 0.0386(6) -0.0113(5) -0.0100(5) 0.0024(5)
F41_1 0.0337(6) 0.0254(6) 0.0360(6) -0.0038(5) -0.0044(5) 0.0009(5)
F42_1 0.0457(7) 0.0298(6) 0.0593(8) -0.0187(6) -0.0176(6) 0.0032(5)
F43_1 0.0431(7) 0.0594(9) 0.0501(8) -0.0370(7) -0.0185(6) 0.0160(6)
F44_1 0.0399(7) 0.0606(9) 0.0280(6) -0.0158(6) -0.0005(5) 0.0089(6)
F45_1 0.0304(6) 0.0355(6) 0.0275(6) -0.0051(5) 0.0020(5) 0.0001(5)
C11_1 0.0152(8) 0.0235(9) 0.0267(9) -0.0037(7) 0.0016(7) 0.0031(6)
C12_1 0.0199(8) 0.0270(9) 0.0293(9) -0.0059(7) 0.0016(7) 0.0030(7)
C13_1 0.0225(9) 0.0248(9) 0.0401(11) -0.0102(8) 0.0066(8) -0.0003(7)
C14_1 0.0301(10) 0.0207(9) 0.0405(11) 0.0028(8) 0.0096(9) 0.0037(8)
C15_1 0.0309(10) 0.0310(10) 0.0318(10) 0.0039(8) -0.0015(8) 0.0087(8)
C16_1 0.0231(9) 0.0272(10) 0.0304(10) -0.0024(8) -0.0026(7) 0.0035(7)
C21_1 0.0203(8) 0.0209(8) 0.0235(8) -0.0062(7) -0.0047(7) 0.0027(6)
C22_1 0.0220(9) 0.0256(9) 0.0259(9) -0.0053(7) -0.0038(7) -0.0008(7)
C23_1 0.0345(10) 0.0225(9) 0.0231(9) -0.0034(7) -0.0087(8) 0.0033(7)
C24_1 0.0277(9) 0.0285(10) 0.0300(10) -0.0094(8) -0.0147(8) 0.0093(8)
C25_1 0.0185(8) 0.0272(9) 0.0351(10) -0.0092(8) -0.0073(7) 0.0029(7)
C26_1 0.0218(8) 0.0207(8) 0.0246(9) -0.0033(7) -0.0042(7) 0.0021(7)
C31_1 0.0175(8) 0.0207(8) 0.0296(9) -0.0025(7) -0.0025(7) 0.0028(6)
C32_1 0.0217(9) 0.0267(9) 0.0324(10) -0.0064(8) -0.0017(7) 0.0012(7)
C33_1 0.0274(10) 0.0301(10) 0.0322(10) -0.0054(8) 0.0047(8) 0.0039(8)
C34_1 0.0187(9) 0.0232(9) 0.0425(11) 0.0024(8) 0.0050(8) 0.0035(7)
C35_1 0.0167(8) 0.0231(9) 0.0442(11) 0.0014(8) -0.0064(8) 0.0011(7)
C36_1 0.0203(9) 0.0225(9) 0.0322(10) -0.0032(7) -0.0041(7) 0.0037(7)
C41_1 0.0163(8) 0.0282(9) 0.0262(9) -0.0063(7) -0.0080(7) 0.0066(7)
C42_1 0.0208(8) 0.0282(9) 0.0325(10) -0.0072(8) -0.0099(7) 0.0064(7)
C43_1 0.0264(9) 0.0294(10) 0.0440(12) -0.0124(9) -0.0164(9) 0.0076(8)
C44_1 0.0285(10) 0.0427(12) 0.0394(11) -0.0238(9) -0.0174(9) 0.0144(9)
C45_1 0.0236(9) 0.0456(12) 0.0262(9) -0.0109(9) -0.0066(7) 0.0089(8)
C46_1 0.0204(8) 0.0303(10) 0.0287(9) -0.0063(8) -0.0077(7) 0.0056(7)
B1_1 0.0157(8) 0.0218(9) 0.0239(9) -0.0043(7) -0.0041(7) 0.0029(7)
C1_2 0.0278(13) 0.0258(13) 0.0372(14) -0.0118(10) -0.0056(11) 0.0029(10)
C2_2 0.032(2) 0.0310(18) 0.0336(19) -0.0058(14) -0.0062(17) 0.004(2)
C3_2 0.0376(19) 0.0367(16) 0.0435(16) -0.0115(13) -0.0192(14) 0.0106(13)
C4_2 0.0244(13) 0.0387(16) 0.060(2) -0.0222(14) -0.0098(13) 0.0087(11)
C5_2 0.0347(18) 0.0416(18) 0.0385(17) -0.0159(14) 0.0064(16) 0.0026(16)
C6_2 0.038(2) 0.039(2) 0.0268(15) -0.0152(13) -0.0072(17) 0.006(2)
C7_2 0.0310(17) 0.0452(19) 0.055(2) -0.0128(17) -0.0085(17) -0.0014(14)
C1_3 0.037(5) 0.027(5) 0.059(6) -0.021(4) 0.008(5) -0.001(4)
C2_3 0.023(6) 0.029(5) 0.053(5) -0.014(4) -0.016(5) -0.002(5)
C3_3 0.038(6) 0.029(6) 0.037(6) -0.012(5) -0.010(4) 0.007(5)
C6_3 0.051(7) 0.030(7) 0.042(6) -0.018(5) 0.000(5) 0.002(7)
C7_3 0.050(7) 0.068(9) 0.080(11) -0.036(8) 0.022(8) -0.012(8)
C5_3 0.041(5) 0.034(5) 0.036(5) -0.011(4) -0.010(4) -0.002(4)
C4_3 0.035(5) 0.029(5) 0.040(5) -0.011(4) -0.011(4) 0.005(4)

loop_
_atom_type_symbol
_atom_type_description
_atom_type_scat_dispersion_real
_atom_type_scat_dispersion_imag
_atom_type_scat_source
C C 0.0181 0.0091 'International Tables Vol C Tables 4.2.6.8 and 6.1.1.4'
H H 0.0000 0.0000 'International Tables Vol C Tables 4.2.6.8 and 6.1.1.4'
B B 0.0090 0.0039 'International Tables Vol C Tables 4.2.6.8 and 6.1.1.4'
Cl Cl 0.3639 0.7018 'International Tables Vol C Tables 4.2.6.8 and 6.1.1.4'
F F 0.0727 0.0534 'International Tables Vol C Tables 4.2.6.8 and 6.1.1.4'
Ga Ga -1.2846 0.7763 'International Tables Vol C Tables 4.2.6.8 and 6.1.1.4'
N N 0.0311 0.0180 'International Tables Vol C Tables 4.2.6.8 and 6.1.1.4'
P P 0.2955 0.4335 'International Tables Vol C Tables 4.2.6.8 and 6.1.1.4'

loop_
_geom_angle_atom_site_label_1
_geom_angle_atom_site_label_2
_geom_angle_atom_site_label_3
_geom_angle
_geom_angle_site_symmetry_1
_geom_angle_site_symmetry_3
_geom_angle_publ_flag
N2 Ga1 N1 96.57(8) . . ?
N2 Ga1 Cl1 106.28(6) . . ?
N1 Ga1 Cl1 105.95(7) . . ?
N2 Ga1 P1 112.02(7) . . ?
N1 Ga1 P1 118.73(6) . . ?
Cl1 Ga1 P1 115.17(6) . . ?
N3 Ga2 N4 99.03(8) . . ?
N3 Ga2 Cl2 105.72(6) . . ?
N4 Ga2 Cl2 101.77(6) . . ?
N3 Ga2 P2 108.10(6) . . ?
N4 Ga2 P2 124.00(6) . . ?
Cl2 Ga2 P2 115.82(5) . . ?
C59 P1 P2 110.32(11) . . ?
C59 P1 Ga1 102.17(9) . . ?
P2 P1 Ga1 110.25(4) . . ?
P1 P2 Ga2 100.12(3) . . ?
C59 N5 C60 110.9(4) . . ?
C59 N5 C62 125.8(4) . . ?
C60 N5 C62 123.1(4) . . ?
C59 N6 C61 109.6(4) . . ?
C59 N6 C63 127.3(3) . . ?
C61 N6 C63 123.2(4) . . ?
N5 C59 N6 105.9(3) . . ?
N5 C59 P1 123.5(3) . . ?
N6 C59 P1 130.6(3) . . ?
C61 C60 N5 106.2(5) . . ?
C61 C60 C64 131.4(7) . . ?
N5 C60 C64 122.4(6) . . ?
C60 C61 N6 107.4(4) . . ?
C60 C61 C65 130.6(6) . . ?
N6 C61 C65 122.0(6) . . ?
N1 Ga1' N2 100.68(17) . . ?
N1 Ga1' Cl1' 105.36(17) . . ?
N2 Ga1' Cl1' 100.29(11) . . ?
N1 Ga1' P1' 107.46(13) . . ?
N2 Ga1' P1' 125.22(16) . . ?
Cl1' Ga1' P1' 115.49(16) . . ?
N4 Ga2' N3 92.52(12) . . ?
N4 Ga2' Cl2' 110.39(12) . . ?
N3 Ga2' Cl2' 106.93(13) . . ?
N4 Ga2' P2' 112.60(13) . . ?
N3 Ga2' P2' 119.24(10) . . ?
Cl2' Ga2' P2' 113.26(13) . . ?
P2' P1' Ga1' 100.40(10) . . ?
C59' P2' P1' 110.1(3) . . ?
C59' P2' Ga2' 100.7(3) . . ?
P1' P2' Ga2' 109.56(10) . . ?
C59' N5' C60' 109.2(9) . . ?
C59' N5' C62' 128.5(10) . . ?
C60' N5' C62' 122.1(11) . . ?
C59' N6' C61' 110.8(8) . . ?
C59' N6' C63' 126.0(9) . . ?
C61' N6' C63' 123.1(11) . . ?
N6' C59' N5' 106.8(7) . . ?
N6' C59' P2' 122.3(7) . . ?
N5' C59' P2' 130.7(7) . . ?
C61' C60' N5' 106.8(10) . . ?
C61' C60' C64' 129.3(15) . . ?
N5' C60' C64' 122.0(15) . . ?
C60' C61' N6' 105.7(9) . . ?
C60' C61' C65' 130.5(16) . . ?
N6' C61' C65' 122.9(14) . . ?
C1 N1 C6 119.13(17) . . ?
C1 N1 Ga1' 123.27(17) . . ?
C6 N1 Ga1' 117.16(16) . . ?
C1 N1 Ga1 117.01(13) . . ?
C6 N1 Ga1 123.81(13) . . ?
C3 N2 C18 118.73(16) . . ?
C3 N2 Ga1 117.33(14) . . ?
C18 N2 Ga1 123.04(12) . . ?
C3 N2 Ga1' 116.51(16) . . ?
C18 N2 Ga1' 124.69(15) . . ?
C30 N3 C35 119.97(16) . . ?
C30 N3 Ga2 120.95(13) . . ?
C35 N3 Ga2 118.90(12) . . ?
C30 N3 Ga2' 114.30(14) . . ?
C35 N3 Ga2' 125.50(13) . . ?
C32 N4 C47 119.81(16) . . ?
C32 N4 Ga2' 118.45(15) . . ?
C47 N4 Ga2' 118.86(14) . . ?
C32 N4 Ga2 117.99(13) . . ?
C47 N4 Ga2 122.06(12) . . ?
N1 C1 C2 123.21(18) . . ?
N1 C1 C4 119.56(18) . . ?
C2 C1 C4 117.20(18) . . ?
C3 C2 C1 128.77(18) . . ?
N2 C3 C2 123.96(17) . . ?
N2 C3 C5 119.36(18) . . ?
C2 C3 C5 116.68(17) . . ?
C7 C6 C11 121.34(18) . . ?
C7 C6 N1 120.06(17) . . ?
C11 C6 N1 118.60(17) . . ?
C8 C7 C6 118.05(18) . . ?
C8 C7 C12 119.32(18) . . ?
C6 C7 C12 122.63(17) . . ?
C9 C8 C7 121.5(2) . . ?
C8 C9 C10 119.5(2) . . ?
C9 C10 C11 121.5(2) . . ?
C10 C11 C6 118.04(19) . . ?
C10 C11 C15 119.43(19) . . ?
C6 C11 C15 122.53(19) . . ?
C7 C12 C13 111.70(17) . . ?
C7 C12 C14 110.94(17) . . ?
C13 C12 C14 110.30(17) . . ?
C11 C15 C16 111.6(2) . . ?
C11 C15 C17 110.2(2) . . ?
C16 C15 C17 111.6(2) . . ?
C19 C18 C23 121.96(19) . . ?
C19 C18 N2 119.76(18) . . ?
C23 C18 N2 118.24(18) . . ?
C20 C19 C18 117.7(2) . . ?
C20 C19 C24 119.2(2) . . ?
C18 C19 C24 123.02(19) . . ?
C21 C20 C19 121.0(2) . . ?
C22 C21 C20 120.4(2) . . ?
C21 C22 C23 121.5(2) . . ?
C22 C23 C18 117.4(2) . . ?
C22 C23 C27 120.81(19) . . ?
C18 C23 C27 121.80(19) . . ?
C19 C24 C26 110.15(18) . . ?
C19 C24 C25 112.02(19) . . ?
C26 C24 C25 110.31(19) . . ?
C23 C27 C29 113.2(2) . . ?
C23 C27 C28 112.07(19) . . ?
C29 C27 C28 109.44(19) . . ?
N3 C30 C31 122.83(17) . . ?
N3 C30 C33 119.20(17) . . ?
C31 C30 C33 117.97(16) . . ?
C30 C31 C32 129.10(17) . . ?
N4 C32 C31 124.10(17) . . ?
N4 C32 C34 120.34(18) . . ?
C31 C32 C34 115.55(17) . . ?
C36 C35 C40 121.99(18) . . ?
C36 C35 N3 120.55(17) . . ?
C40 C35 N3 117.43(17) . . ?
C37 C36 C35 117.44(18) . . ?
C37 C36 C41 119.75(17) . . ?
C35 C36 C41 122.80(17) . . ?
C38 C37 C36 121.43(19) . . ?
C37 C38 C39 120.23(19) . . ?
C38 C39 C40 120.89(19) . . ?
C39 C40 C35 118.00(18) . . ?
C39 C40 C44 120.32(18) . . ?
C35 C40 C44 121.66(18) . . ?
C36 C41 C42 112.34(16) . . ?
C36 C41 C43 110.08(16) . . ?
C42 C41 C43 110.27(16) . . ?
C46 C44 C40 112.73(19) . . ?
C46 C44 C45 109.2(2) . . ?
C40 C44 C45 110.84(19) . . ?
C48 C47 C52 121.73(18) . . ?
C48 C47 N4 120.02(18) . . ?
C52 C47 N4 118.25(19) . . ?
C49 C48 C47 117.8(2) . . ?
C49 C48 C53 117.9(2) . . ?
C47 C48 C53 124.34(18) . . ?
C50 C49 C48 121.2(2) . . ?
C51 C50 C49 120.3(2) . . ?
C50 C51 C52 121.1(2) . . ?
C51 C52 C47 117.8(2) . . ?
C51 C52 C56 120.35(19) . . ?
C47 C52 C56 121.83(18) . . ?
C48 C53 C55 111.50(19) . . ?
C48 C53 C54 111.0(2) . . ?
C55 C53 C54 109.7(3) . . ?
C52 C56 C58 113.51(19) . . ?
C52 C56 C57 111.3(2) . . ?
C58 C56 C57 110.0(2) . . ?
C12_1 C11_1 C16_1 112.82(17) . . ?
C12_1 C11_1 B1_1 126.03(16) . . ?
C16_1 C11_1 B1_1 120.75(17) . . ?
F12_1 C12_1 C13_1 114.61(18) . . ?
F12_1 C12_1 C11_1 121.19(17) . . ?
C13_1 C12_1 C11_1 124.20(19) . . ?
F13_1 C13_1 C14_1 119.66(18) . . ?
F13_1 C13_1 C12_1 120.33(19) . . ?
C14_1 C13_1 C12_1 120.01(19) . . ?
F14_1 C14_1 C13_1 120.8(2) . . ?
F14_1 C14_1 C15_1 120.4(2) . . ?
C13_1 C14_1 C15_1 118.82(18) . . ?
F15_1 C15_1 C14_1 120.43(18) . . ?
F15_1 C15_1 C16_1 120.2(2) . . ?
C14_1 C15_1 C16_1 119.35(19) . . ?
F16_1 C16_1 C15_1 115.55(18) . . ?
F16_1 C16_1 C11_1 119.67(17) . . ?
C15_1 C16_1 C11_1 124.8(2) . . ?
C26_1 C21_1 C22_1 113.17(16) . . ?
C26_1 C21_1 B1_1 120.50(16) . . ?
C22_1 C21_1 B1_1 125.80(16) . . ?
F22_1 C22_1 C23_1 115.18(16) . . ?
F22_1 C22_1 C21_1 120.98(16) . . ?
C23_1 C22_1 C21_1 123.84(17) . . ?
F23_1 C23_1 C24_1 119.86(17) . . ?
F23_1 C23_1 C22_1 120.25(17) . . ?
C24_1 C23_1 C22_1 119.89(17) . . ?
F24_1 C24_1 C23_1 121.38(18) . . ?
F24_1 C24_1 C25_1 119.77(18) . . ?
C23_1 C24_1 C25_1 118.84(17) . . ?
F25_1 C25_1 C24_1 120.08(16) . . ?
F25_1 C25_1 C26_1 120.45(17) . . ?
C24_1 C25_1 C26_1 119.45(17) . . ?
F26_1 C26_1 C25_1 115.65(16) . . ?
F26_1 C26_1 C21_1 119.61(15) . . ?
C25_1 C26_1 C21_1 124.75(17) . . ?
C36_1 C31_1 C32_1 113.61(17) . . ?
C36_1 C31_1 B1_1 125.27(17) . . ?
C32_1 C31_1 B1_1 120.70(16) . . ?
F32_1 C32_1 C33_1 115.57(18) . . ?
F32_1 C32_1 C31_1 120.09(16) . . ?
C33_1 C32_1 C31_1 124.34(19) . . ?
F33_1 C33_1 C34_1 119.90(18) . . ?
F33_1 C33_1 C32_1 120.73(19) . . ?
C34_1 C33_1 C32_1 119.36(19) . . ?
F34_1 C34_1 C35_1 120.58(19) . . ?
F34_1 C34_1 C33_1 120.5(2) . . ?
C35_1 C34_1 C33_1 118.87(17) . . ?
F35_1 C35_1 C34_1 120.11(17) . . ?
F35_1 C35_1 C36_1 119.96(19) . . ?
C34_1 C35_1 C36_1 119.93(18) . . ?
F36_1 C36_1 C31_1 121.35(16) . . ?
F36_1 C36_1 C35_1 114.81(17) . . ?
C31_1 C36_1 C35_1 123.83(19) . . ?
C46_1 C41_1 C42_1 113.07(17) . . ?
C46_1 C41_1 B1_1 125.59(17) . . ?
C42_1 C41_1 B1_1 121.07(16) . . ?
F41_1 C42_1 C43_1 115.66(18) . . ?
F41_1 C42_1 C41_1 119.68(17) . . ?
C43_1 C42_1 C41_1 124.66(19) . . ?
F42_1 C43_1 C44_1 119.76(19) . . ?
F42_1 C43_1 C42_1 120.90(19) . . ?
C44_1 C43_1 C42_1 119.34(19) . . ?
F43_1 C44_1 C43_1 120.5(2) . . ?
F43_1 C44_1 C45_1 120.5(2) . . ?
C43_1 C44_1 C45_1 119.00(18) . . ?
F44_1 C45_1 C44_1 119.71(18) . . ?
F44_1 C45_1 C46_1 120.6(2) . . ?
C44_1 C45_1 C46_1 119.65(19) . . ?
F45_1 C46_1 C45_1 115.34(17) . . ?
F45_1 C46_1 C41_1 120.44(17) . . ?
C45_1 C46_1 C41_1 124.22(19) . . ?
C21_1 B1_1 C41_1 101.61(13) . . ?
C21_1 B1_1 C31_1 113.78(15) . . ?
C41_1 B1_1 C31_1 113.39(15) . . ?
C21_1 B1_1 C11_1 113.80(15) . . ?
C41_1 B1_1 C11_1 113.79(15) . . ?
C31_1 B1_1 C11_1 101.04(13) . . ?
C2_2 C1_2 C6_2 118.0(3) . . ?
C2_2 C1_2 C7_2 120.6(3) . . ?
C6_2 C1_2 C7_2 121.5(3) . . ?
C1_2 C2_2 C3_2 120.9(4) . . ?
C4_2 C3_2 C2_2 120.5(3) . . ?
C3_2 C4_2 C5_2 119.5(3) . . ?
C4_2 C5_2 C6_2 120.2(4) . . ?
C5_2 C6_2 C1_2 121.0(4) . . ?
C6_3 C1_3 C2_3 117.4(13) . . ?
C6_3 C1_3 C7_3 122.1(15) . . ?
C2_3 C1_3 C7_3 120.4(14) . . ?
C3_3 C2_3 C1_3 118.4(13) . . ?
C4_3 C3_3 C2_3 122.8(13) . . ?
C5_3 C6_3 C1_3 122.1(17) . . ?
C6_3 C5_3 C4_3 119.2(12) . . ?
C3_3 C4_3 C5_3 120.0(11) . . ?

loop_
_geom_bond_atom_site_label_1
_geom_bond_atom_site_label_2
_geom_bond_distance
_geom_bond_site_symmetry_2
_geom_bond_publ_flag
Ga1 N2 1.9261(19) . ?
Ga1 N1 1.983(2) . ?
Ga1 Cl1 2.2021(10) . ?
Ga1 P1 2.3479(13) . ?
Ga2 N3 1.8686(18) . ?
Ga2 N4 1.9669(18) . ?
Ga2 Cl2 2.2074(10) . ?
Ga2 P2 2.3456(10) . ?
P1 C59 1.823(3) . ?
P1 P2 2.1423(8) . ?
N5 C59 1.346(4) . ?
N5 C60 1.377(7) . ?
N5 C62 1.466(5) . ?
N6 C59 1.353(4) . ?
N6 C61 1.383(7) . ?
N6 C63 1.461(4) . ?
C60 C61 1.355(7) . ?
C60 C64 1.494(6) . ?
C61 C65 1.498(7) . ?
Ga1' N1 1.768(4) . ?
Ga1' N2 2.017(4) . ?
Ga1' Cl1' 2.200(3) . ?
Ga1' P1' 2.341(3) . ?
Ga2' N4 1.917(3) . ?
Ga2' N3 2.117(3) . ?
Ga2' Cl2' 2.208(3) . ?
Ga2' P2' 2.345(3) . ?
P1' P2' 2.135(2) . ?
P2' C59' 1.846(7) . ?
N5' C59' 1.341(9) . ?
N5' C60' 1.397(12) . ?
N5' C62' 1.460(10) . ?
N6' C59' 1.332(9) . ?
N6' C61' 1.384(13) . ?
N6' C63' 1.462(10) . ?
C60' C61' 1.359(15) . ?
C60' C64' 1.491(13) . ?
C61' C65' 1.494(12) . ?
N1 C1 1.337(2) . ?
N1 C6 1.449(2) . ?
N2 C3 1.342(2) . ?
N2 C18 1.449(2) . ?
N3 C30 1.338(2) . ?
N3 C35 1.452(2) . ?
N4 C32 1.337(2) . ?
N4 C47 1.450(2) . ?
C1 C2 1.402(3) . ?
C1 C4 1.504(3) . ?
C2 C3 1.395(3) . ?
C3 C5 1.511(3) . ?
C6 C7 1.403(3) . ?
C6 C11 1.404(3) . ?
C7 C8 1.396(3) . ?
C7 C12 1.513(3) . ?
C8 C9 1.378(3) . ?
C9 C10 1.383(3) . ?
C10 C11 1.393(3) . ?
C11 C15 1.526(3) . ?
C12 C13 1.530(3) . ?
C12 C14 1.534(3) . ?
C15 C16 1.526(4) . ?
C15 C17 1.536(4) . ?
C18 C19 1.406(3) . ?
C18 C23 1.409(3) . ?
C19 C20 1.399(3) . ?
C19 C24 1.521(3) . ?
C20 C21 1.379(4) . ?
C21 C22 1.377(4) . ?
C22 C23 1.395(3) . ?
C23 C27 1.523(3) . ?
C24 C26 1.529(3) . ?
C24 C25 1.542(3) . ?
C27 C29 1.527(3) . ?
C27 C28 1.533(3) . ?
C30 C31 1.395(3) . ?
C30 C33 1.502(3) . ?
C31 C32 1.398(3) . ?
C32 C34 1.511(3) . ?
C35 C36 1.405(3) . ?
C35 C40 1.409(3) . ?
C36 C37 1.397(3) . ?
C36 C41 1.517(3) . ?
C37 C38 1.382(3) . ?
C38 C39 1.385(3) . ?
C39 C40 1.392(3) . ?
C40 C44 1.527(3) . ?
C41 C42 1.529(3) . ?
C41 C43 1.534(3) . ?
C44 C46 1.526(3) . ?
C44 C45 1.539(3) . ?
C47 C48 1.401(3) . ?
C47 C52 1.410(3) . ?
C48 C49 1.399(3) . ?
C48 C53 1.524(3) . ?
C49 C50 1.379(3) . ?
C50 C51 1.376(4) . ?
C51 C52 1.398(3) . ?
C52 C56 1.518(3) . ?
C53 C55 1.531(4) . ?
C53 C54 1.537(3) . ?
C56 C58 1.528(3) . ?
C56 C57 1.537(3) . ?
F12_1 C12_1 1.354(2) . ?
F13_1 C13_1 1.350(2) . ?
F14_1 C14_1 1.347(2) . ?
F15_1 C15_1 1.349(2) . ?
F16_1 C16_1 1.354(2) . ?
F22_1 C22_1 1.348(2) . ?
F23_1 C23_1 1.343(2) . ?
F24_1 C24_1 1.341(2) . ?
F25_1 C25_1 1.346(2) . ?
F26_1 C26_1 1.358(2) . ?
F32_1 C32_1 1.353(2) . ?
F33_1 C33_1 1.344(2) . ?
F34_1 C34_1 1.343(2) . ?
F35_1 C35_1 1.346(2) . ?
F36_1 C36_1 1.350(2) . ?
F41_1 C42_1 1.349(2) . ?
F42_1 C43_1 1.344(2) . ?
F43_1 C44_1 1.345(2) . ?
F44_1 C45_1 1.345(2) . ?
F45_1 C46_1 1.354(2) . ?
C11_1 C12_1 1.391(3) . ?
C11_1 C16_1 1.394(3) . ?
C11_1 B1_1 1.662(3) . ?
C12_1 C13_1 1.387(3) . ?
C13_1 C14_1 1.370(3) . ?
C14_1 C15_1 1.375(3) . ?
C15_1 C16_1 1.385(3) . ?
C21_1 C26_1 1.388(2) . ?
C21_1 C22_1 1.393(3) . ?
C21_1 B1_1 1.648(3) . ?
C22_1 C23_1 1.388(3) . ?
C23_1 C24_1 1.371(3) . ?
C24_1 C25_1 1.375(3) . ?
C25_1 C26_1 1.379(2) . ?
C31_1 C36_1 1.383(3) . ?
C31_1 C32_1 1.388(3) . ?
C31_1 B1_1 1.656(3) . ?
C32_1 C33_1 1.384(3) . ?
C33_1 C34_1 1.375(3) . ?
C34_1 C35_1 1.369(3) . ?
C35_1 C36_1 1.389(3) . ?
C41_1 C46_1 1.390(3) . ?
C41_1 C42_1 1.391(3) . ?
C41_1 B1_1 1.654(3) . ?
C42_1 C43_1 1.387(3) . ?
C43_1 C44_1 1.371(3) . ?
C44_1 C45_1 1.378(3) . ?
C45_1 C46_1 1.386(3) . ?
C1_2 C2_2 1.382(4) . ?
C1_2 C6_2 1.394(5) . ?
C1_2 C7_2 1.502(4) . ?
C2_2 C3_2 1.385(5) . ?
C3_2 C4_2 1.372(5) . ?
C4_2 C5_2 1.379(5) . ?
C5_2 C6_2 1.380(6) . ?
C1_3 C6_3 1.39(2) . ?
C1_3 C2_3 1.436(19) . ?
C1_3 C7_3 1.477(17) . ?
C2_3 C3_3 1.366(17) . ?
C3_3 C4_3 1.358(18) . ?
C6_3 C5_3 1.38(2) . ?
C5_3 C4_3 1.380(16) . ?
